data_7248628
loop_
_publ_author_name
'Knorr, Michael'
'Viau, Lydie'
'Knauer, Lena'
'Strohmann, Carsten'
'Rousselin, Yoann'
'Kubicki, Marek M.'

_publ_section_title
;
 Polymeric CuX coordination compounds assembled from acetylenic thioether
 ligands RSCH2C&#xE002;CCH2R (R = C6H11, t-Bu): effect of the RS-group,
 halide and stoichiometry on the network architecture and the luminescence
 properties
;
_journal_issue 22
_journal_name_full CrystEngComm
_journal_page_first 2953
_journal_page_last 2975
_journal_paper_doi 10.1039/D4CE00173G
_journal_volume 26
_journal_year 2024
_chemical_formula_moiety 'C16 H26 Cu I S2'
_chemical_formula_sum 'C16 H26 Cu I S2'
_chemical_formula_weight 472.93
_space_group_crystal_system monoclinic
_space_group_IT_number 15
_space_group_name_Hall '-C 2yc'
_space_group_name_H-M_alt 'C 1 2/c 1'
_atom_sites_solution_hydrogens geom
_atom_sites_solution_primary direct
_audit_creation_date 2024-04-03
_audit_creation_method
;FinalCif V136 by Daniel Kratzert, Freiburg 2024, 
https://dkratzert.de/finalcif.html
;
_audit_update_record
;
2024-04-09 deposited with the CCDC.	2024-05-09 downloaded from the CCDC.
;
_cell_angle_alpha 90
_cell_angle_beta 96.8390(10)
_cell_angle_gamma 90
_cell_formula_units_Z 16
_cell_length_a 31.8836(12)
_cell_length_b 10.1900(4)
_cell_length_c 22.9758(9)
_cell_measurement_reflns_used 9475
_cell_measurement_temperature 180.0(1)
_cell_measurement_theta_max 40.380
_cell_measurement_theta_min 2.25
_cell_volume 7411.6(5)
_computing_cell_refinement 'SAINT V8.38A (Bruker AXS Inc., 2016)'
_computing_data_reduction 'SAINT V8.38A (Bruker AXS Inc., 2016)'
_computing_molecular_graphics 'Olex2 1.5 (Dolomanov et al., 2009)'
_computing_publication_material 'Olex2 1.5 (Dolomanov et al., 2009)'
_computing_structure_refinement 'SHELXL 2019/3 (Sheldrick, 2015)'
_computing_structure_solution 'ShelXT (Sheldrick, 2015)'
_diffrn_ambient_environment N~2~
_diffrn_ambient_temperature 180.0(1)
_diffrn_detector_area_resol_mean 10.4167
_diffrn_detector_type 'CPAD PHOTON II area detector'
_diffrn_measured_fraction_theta_full 0.997
_diffrn_measured_fraction_theta_max 0.997
_diffrn_measurement_device 'four-circle diffractometer'
_diffrn_measurement_device_type 'Bruker D8 Venture CMOS with Photon 2'
_diffrn_measurement_method '\w and \f scans'
_diffrn_measurement_specimen_support 'MiTeGen micromount'
_diffrn_radiation_monochromator graphite
_diffrn_radiation_probe x-ray
_diffrn_radiation_type 'Mo K\a~1~'
_diffrn_radiation_wavelength 0.71073
_diffrn_radiation_xray_symbol K-L~3~
_diffrn_reflns_av_R_equivalents 0.0236
_diffrn_reflns_av_unetI/netI 0.0122
_diffrn_reflns_Laue_measured_fraction_full 0.997
_diffrn_reflns_Laue_measured_fraction_max 0.997
_diffrn_reflns_limit_h_max 41
_diffrn_reflns_limit_h_min -41
_diffrn_reflns_limit_k_max 13
_diffrn_reflns_limit_k_min -13
_diffrn_reflns_limit_l_max 29
_diffrn_reflns_limit_l_min -29
_diffrn_reflns_number 85592
_diffrn_reflns_point_group_measured_fraction_full 0.997
_diffrn_reflns_point_group_measured_fraction_max 0.997
_diffrn_reflns_theta_full 25.242
_diffrn_reflns_theta_max 27.499
_diffrn_reflns_theta_min 2.706
_diffrn_source 'X-ray tube'
_diffrn_source_target Mo
_exptl_absorpt_coefficient_mu 3.060
_exptl_absorpt_correction_T_max 0.5704
_exptl_absorpt_correction_T_min 0.4281
_exptl_absorpt_correction_type multi-scan
_exptl_absorpt_process_details
'SADABS-2016/2 (Bruker,2016/2) was used for absorption correction. wR2(int) was 0.0832 before and 0.0522 after correction. The Ratio of minimum to maximum transmission is 0.7505. The \l/2 correction factor is Not present.'
_exptl_crystal_colour 'clear light yellow'
_exptl_crystal_colour_lustre clear
_exptl_crystal_colour_modifier light
_exptl_crystal_colour_primary yellow
_exptl_crystal_density_diffrn 1.695
_exptl_crystal_description block
_exptl_crystal_F_000 3776
_exptl_crystal_size_max 0.481
_exptl_crystal_size_mid 0.279
_exptl_crystal_size_min 0.247
_refine_diff_density_max 0.597
_refine_diff_density_min -0.502
_refine_diff_density_rms 0.064
_refine_ls_extinction_method none
_refine_ls_goodness_of_fit_ref 1.157
_refine_ls_hydrogen_treatment constr
_refine_ls_matrix_type full
_refine_ls_number_parameters 362
_refine_ls_number_reflns 8493
_refine_ls_number_restraints 0
_refine_ls_restrained_S_all 1.157
_refine_ls_R_factor_all 0.0169
_refine_ls_R_factor_gt 0.0165
_refine_ls_shift/su_max 0.004
_refine_ls_shift/su_mean 0.000
_refine_ls_structure_factor_coef Fsqd
_refine_ls_weighting_details 'w=1/[\s^2^(Fo^2^)+(0.0150P)^2^+8.4777P] where P=(Fo^2^+2Fc^2^)/3'
_refine_ls_weighting_scheme calc
_refine_ls_wR_factor_gt 0.0401
_refine_ls_wR_factor_ref 0.0403
_reflns_Friedel_coverage 0.000
_reflns_number_gt 8322
_reflns_number_total 8493
_reflns_threshold_expression 'I > 2\s(I)'
_cod_data_source_file d4ce00173g2.cif
_cod_data_source_block CP2D1_180K
_cod_depositor_comments 'Adding full bibliography for 7248612--7248631.cif.'
_cod_database_code 7248628
_olex2_refinement_description
;
1. Fixed Uiso
 At 1.2 times of:
  All C(H) groups, All C(H,H) groups
2.a Ternary CH refined with riding coordinates:
 C1(H1), C11(H11), C17(H17), C27(H27)
2.b Secondary CH2 refined with riding coordinates:
 C2(H2A,H2B), C3(H3A,H3B), C4(H4A,H4B), C5(H5A,H5B), C6(H6A,H6B), C7(H7A,H7B),
 C10(H10A,H10B), C12(H12A,H12B), C13(H13A,H13B), C14(H14A,H14B), C15(H15A,H15B),
  C16(H16A,H16B), C18(H18A,H18B), C19(H19A,H19B), C20(H20A,H20B), C21(H21A,
 H21B), C22(H22A,H22B), C23(H23A,H23B), C26(H26A,H26B), C28(H28A,H28B),
 C29(H29A,H29B), C30(H30A,H30B), C31(H31A,H31B), C32(H32A,H32B)
;
_olex2_submission_special_instructions 'No special instructions were received'
_shelx_shelxl_version_number 2019/3
_shelx_space_group_comment
;
The symmetry employed for this shelxl refinement is uniquely defined
by the following loop, which should always be used as a source of
symmetry information in preference to the above space-group names.
They are only intended as comments.
;
_shelx_estimated_absorpt_t_min 0.321
_shelx_estimated_absorpt_t_max 0.519
_diffrn_measurement_ambient_temperature_device_make 'Oxford Cryostream 800'

loop_
_space_group_symop_operation_xyz
'x, y, z'
'-x, y, -z+1/2'
'x+1/2, y+1/2, z'
'-x+1/2, y+1/2, -z+1/2'
'-x, -y, -z'
'x, -y, z-1/2'
'-x+1/2, -y+1/2, -z'
'x+1/2, -y+1/2, z-1/2'

loop_
_atom_site_label
_atom_site_type_symbol
_atom_site_fract_x
_atom_site_fract_y
_atom_site_fract_z
_atom_site_U_iso_or_equiv
_atom_site_adp_type
_atom_site_occupancy
_atom_site_site_symmetry_order
_atom_site_calc_flag
_atom_site_refinement_flags_posn
_atom_site_refinement_flags_adp
_atom_site_refinement_flags_occupancy
_atom_site_disorder_assembly
_atom_site_disorder_group
I1 I -0.69034(2) -0.15350(2) -0.46218(2) 0.02541(3) Uani 1 1 d . . . . .
Cu1 Cu -0.73552(2) -0.37030(2) -0.47162(2) 0.02435(4) Uani 1 1 d . . . . .
S1 S -0.74434(2) -1.10547(4) -0.62273(2) 0.02063(7) Uani 1 1 d . . . . .
S2 S -0.70182(2) -0.55462(4) -0.50307(2) 0.02190(7) Uani 1 1 d . . . . .
C1 C -0.78456(5) -1.01392(16) -0.67026(7) 0.0272(3) Uani 1 1 d . . . . .
H1 H -0.788468 -0.926216 -0.652141 0.033 Uiso 1 1 calc R U . . .
C2 C -0.82607(5) -1.08915(19) -0.67349(7) 0.0314(4) Uani 1 1 d . . . . .
H2A H -0.831954 -1.110759 -0.633242 0.038 Uiso 1 1 calc R U . . .
H2B H -0.849242 -1.032302 -0.691519 0.038 Uiso 1 1 calc R U . . .
C3 C -0.82550(6) -1.21510(18) -0.70880(8) 0.0342(4) Uani 1 1 d . . . . .
H3A H -0.805237 -1.277509 -0.687825 0.041 Uiso 1 1 calc R U . . .
H3B H -0.853878 -1.255885 -0.712473 0.041 Uiso 1 1 calc R U . . .
C4 C -0.81304(6) -1.1894(2) -0.76945(8) 0.0377(4) Uani 1 1 d . . . . .
H4A H -0.811383 -1.273723 -0.790440 0.045 Uiso 1 1 calc R U . . .
H4B H -0.834926 -1.134652 -0.791993 0.045 Uiso 1 1 calc R U . . .
C5 C -0.77075(6) -1.1200(2) -0.76591(8) 0.0405(4) Uani 1 1 d . . . . .
H5A H -0.764035 -1.100482 -0.805989 0.049 Uiso 1 1 calc R U . . .
H5B H -0.748381 -1.178246 -0.746753 0.049 Uiso 1 1 calc R U . . .
C6 C -0.77146(6) -0.9930(2) -0.73136(8) 0.0390(4) Uani 1 1 d . . . . .
H6A H -0.791404 -0.930954 -0.753240 0.047 Uiso 1 1 calc R U . . .
H6B H -0.743004 -0.952752 -0.727644 0.047 Uiso 1 1 calc R U . . .
C7 C -0.70117(5) -0.98683(16) -0.61466(7) 0.0247(3) Uani 1 1 d . . . . .
H7A H -0.677751 -1.022258 -0.586944 0.030 Uiso 1 1 calc R U . . .
H7B H -0.690519 -0.974830 -0.653056 0.030 Uiso 1 1 calc R U . . .
C8 C -0.71379(5) -0.85960(16) -0.59342(7) 0.0256(3) Uani 1 1 d . . . . .
C9 C -0.72646(5) -0.75793(16) -0.57666(7) 0.0250(3) Uani 1 1 d . . . . .
C10 C -0.74171(5) -0.63501(15) -0.55426(7) 0.0243(3) Uani 1 1 d . . . . .
H10A H -0.766973 -0.652938 -0.534314 0.029 Uiso 1 1 calc R U . . .
H10B H -0.750239 -0.575207 -0.587525 0.029 Uiso 1 1 calc R U . . .
C11 C -0.66341(5) -0.50905(15) -0.55274(7) 0.0225(3) Uani 1 1 d . . . . .
H11 H -0.657142 -0.588315 -0.575868 0.027 Uiso 1 1 calc R U . . .
C12 C -0.67996(5) -0.40127(17) -0.59530(7) 0.0267(3) Uani 1 1 d . . . . .
H12A H -0.689885 -0.326533 -0.573049 0.032 Uiso 1 1 calc R U . . .
H12B H -0.704343 -0.435018 -0.621776 0.032 Uiso 1 1 calc R U . . .
C13 C -0.64590(6) -0.35370(19) -0.63176(8) 0.0346(4) Uani 1 1 d . . . . .
H13A H -0.638593 -0.425334 -0.657864 0.041 Uiso 1 1 calc R U . . .
H13B H -0.656965 -0.279164 -0.656631 0.041 Uiso 1 1 calc R U . . .
C14 C -0.60649(6) -0.3107(2) -0.59280(9) 0.0419(4) Uani 1 1 d . . . . .
H14A H -0.613214 -0.233980 -0.569165 0.050 Uiso 1 1 calc R U . . .
H14B H -0.584559 -0.283892 -0.617491 0.050 Uiso 1 1 calc R U . . .
C15 C -0.58961(6) -0.4213(2) -0.55224(9) 0.0395(4) Uani 1 1 d . . . . .
H15A H -0.564459 -0.390308 -0.526487 0.047 Uiso 1 1 calc R U . . .
H15B H -0.580828 -0.495461 -0.575867 0.047 Uiso 1 1 calc R U . . .
C16 C -0.62315(5) -0.46857(19) -0.51452(8) 0.0309(4) Uani 1 1 d . . . . .
H16A H -0.612010 -0.544185 -0.490401 0.037 Uiso 1 1 calc R U . . .
H16B H -0.629632 -0.397316 -0.487696 0.037 Uiso 1 1 calc R U . . .
I2 I -0.43685(2) -0.45355(2) -0.27697(2) 0.02705(3) Uani 1 1 d . . . . .
Cu2 Cu -0.500000 -0.59858(3) -0.250000 0.03003(6) Uani 1 2 d S T P . .
Cu3 Cu -0.500000 -0.30644(3) -0.250000 0.03035(6) Uani 1 2 d S T P . .
S3 S -0.52088(2) -0.73387(5) -0.33024(2) 0.03209(9) Uani 1 1 d . . . . .
S4 S -0.52594(2) -0.17226(5) -0.32956(2) 0.03387(9) Uani 1 1 d . . . . .
C17 C -0.57809(5) -0.74687(16) -0.33189(7) 0.0264(3) Uani 1 1 d . . . . .
H17 H -0.589971 -0.656818 -0.328231 0.032 Uiso 1 1 calc R U . . .
C18 C -0.58648(6) -0.82686(19) -0.27853(8) 0.0352(4) Uani 1 1 d . . . . .
H18A H -0.573404 -0.782890 -0.242427 0.042 Uiso 1 1 calc R U . . .
H18B H -0.573560 -0.914872 -0.280434 0.042 Uiso 1 1 calc R U . . .
C19 C -0.63400(7) -0.8409(2) -0.27638(9) 0.0446(5) Uani 1 1 d . . . . .
H19A H -0.639000 -0.897217 -0.242769 0.053 Uiso 1 1 calc R U . . .
H19B H -0.646337 -0.753529 -0.270392 0.053 Uiso 1 1 calc R U . . .
C20 C -0.65571(7) -0.9009(2) -0.33274(9) 0.0486(5) Uani 1 1 d . . . . .
H20A H -0.645631 -0.992084 -0.336562 0.058 Uiso 1 1 calc R U . . .
H20B H -0.686578 -0.903884 -0.331077 0.058 Uiso 1 1 calc R U . . .
C21 C -0.64661(6) -0.8217(2) -0.38571(9) 0.0392(4) Uani 1 1 d . . . . .
H21A H -0.659168 -0.733194 -0.383794 0.047 Uiso 1 1 calc R U . . .
H21B H -0.659862 -0.865067 -0.421859 0.047 Uiso 1 1 calc R U . . .
C22 C -0.59921(5) -0.80900(18) -0.38821(7) 0.0308(3) Uani 1 1 d . . . . .
H22A H -0.586906 -0.896841 -0.393367 0.037 Uiso 1 1 calc R U . . .
H22B H -0.594044 -0.754043 -0.422165 0.037 Uiso 1 1 calc R U . . .
C23 C -0.51550(6) -0.6310(2) -0.39391(8) 0.0397(4) Uani 1 1 d . . . . .
H23A H -0.485107 -0.617768 -0.397148 0.048 Uiso 1 1 calc R U . . .
H23B H -0.528057 -0.677263 -0.429685 0.048 Uiso 1 1 calc R U . . .
C24 C -0.53568(6) -0.5036(2) -0.39115(7) 0.0361(4) Uani 1 1 d . . . . .
C25 C -0.55153(6) -0.4004(2) -0.38448(8) 0.0371(4) Uani 1 1 d . . . . .
C26 C -0.56678(6) -0.2707(2) -0.37204(9) 0.0432(5) Uani 1 1 d . . . . .
H26A H -0.591429 -0.278979 -0.349854 0.052 Uiso 1 1 calc R U . . .
H26B H -0.576228 -0.225339 -0.409407 0.052 Uiso 1 1 calc R U . . .
C27 C -0.48254(6) -0.17953(18) -0.37465(7) 0.0306(3) Uani 1 1 d . . . . .
H27 H -0.471537 -0.271505 -0.373611 0.037 Uiso 1 1 calc R U . . .
C28 C -0.49446(7) -0.1411(2) -0.43833(8) 0.0428(5) Uani 1 1 d . . . . .
H28A H -0.505658 -0.050353 -0.440643 0.051 Uiso 1 1 calc R U . . .
H28B H -0.516712 -0.200600 -0.456836 0.051 Uiso 1 1 calc R U . . .
C29 C -0.45531(8) -0.1500(2) -0.47059(9) 0.0474(5) Uani 1 1 d . . . . .
H29A H -0.445313 -0.242072 -0.470064 0.057 Uiso 1 1 calc R U . . .
H29B H -0.462838 -0.123785 -0.511998 0.057 Uiso 1 1 calc R U . . .
C30 C -0.42016(10) -0.0627(3) -0.44268(12) 0.0707(8) Uani 1 1 d . . . . .
H30A H -0.394789 -0.074513 -0.463139 0.085 Uiso 1 1 calc R U . . .
H30B H -0.429020 0.030256 -0.446879 0.085 Uiso 1 1 calc R U . . .
C31 C -0.40936(8) -0.0951(4) -0.37845(11) 0.0715(9) Uani 1 1 d . . . . .
H31A H -0.388086 -0.031696 -0.360565 0.086 Uiso 1 1 calc R U . . .
H31B H -0.396675 -0.183809 -0.374682 0.086 Uiso 1 1 calc R U . . .
C32 C -0.44789(7) -0.0909(2) -0.34530(9) 0.0458(5) Uani 1 1 d . . . . .
H32A H -0.458488 0.000334 -0.344395 0.055 Uiso 1 1 calc R U . . .
H32B H -0.439881 -0.119928 -0.304364 0.055 Uiso 1 1 calc R U . . .

loop_
_atom_site_aniso_label
_atom_site_aniso_U_11
_atom_site_aniso_U_22
_atom_site_aniso_U_33
_atom_site_aniso_U_23
_atom_site_aniso_U_13
_atom_site_aniso_U_12
I1 0.02591(5) 0.02285(5) 0.02624(5) -0.00298(4) -0.00192(4) -0.00393(4)
Cu1 0.02598(10) 0.02504(9) 0.02222(9) -0.00336(7) 0.00365(7) -0.00454(7)
S1 0.02210(17) 0.02071(16) 0.01882(16) -0.00128(13) 0.00130(13) 0.00142(13)
S2 0.02382(17) 0.02253(17) 0.01935(16) -0.00054(13) 0.00255(13) -0.00237(14)
C1 0.0297(8) 0.0214(7) 0.0282(8) -0.0034(6) -0.0060(6) 0.0067(6)
C2 0.0230(8) 0.0428(10) 0.0277(8) -0.0055(7) 0.0005(6) 0.0060(7)
C3 0.0296(8) 0.0339(9) 0.0372(9) -0.0023(7) -0.0038(7) -0.0033(7)
C4 0.0408(10) 0.0420(10) 0.0286(8) -0.0121(8) -0.0036(7) 0.0062(8)
C5 0.0406(10) 0.0608(13) 0.0205(8) 0.0009(8) 0.0061(7) 0.0041(9)
C6 0.0423(10) 0.0387(10) 0.0334(9) 0.0150(8) -0.0068(8) -0.0068(8)
C7 0.0218(7) 0.0268(8) 0.0261(7) -0.0009(6) 0.0058(6) -0.0015(6)
C8 0.0259(8) 0.0278(8) 0.0232(7) 0.0000(6) 0.0039(6) -0.0062(6)
C9 0.0269(8) 0.0250(8) 0.0234(7) -0.0005(6) 0.0040(6) -0.0069(6)
C10 0.0247(7) 0.0236(7) 0.0244(7) -0.0029(6) 0.0019(6) -0.0045(6)
C11 0.0219(7) 0.0231(7) 0.0230(7) -0.0018(6) 0.0051(6) -0.0009(6)
C12 0.0279(8) 0.0303(8) 0.0223(7) 0.0021(6) 0.0051(6) 0.0003(6)
C13 0.0405(10) 0.0357(9) 0.0300(8) 0.0049(7) 0.0146(7) 0.0005(8)
C14 0.0393(10) 0.0406(10) 0.0493(11) -0.0007(9) 0.0191(9) -0.0119(8)
C15 0.0238(8) 0.0524(12) 0.0430(10) -0.0037(9) 0.0072(7) -0.0061(8)
C16 0.0222(8) 0.0399(9) 0.0299(8) 0.0004(7) 0.0006(6) -0.0020(7)
I2 0.01788(5) 0.03572(6) 0.02750(5) -0.00035(4) 0.00247(4) 0.00056(4)
Cu2 0.02083(13) 0.03851(16) 0.02944(14) 0.000 -0.00247(11) 0.000
Cu3 0.02361(13) 0.04105(17) 0.02686(14) 0.000 0.00487(11) 0.000
S3 0.02298(19) 0.0360(2) 0.0366(2) -0.00654(17) 0.00069(16) -0.00137(16)
S4 0.0301(2) 0.0365(2) 0.0353(2) 0.00438(18) 0.00475(17) 0.00465(17)
C17 0.0228(7) 0.0260(8) 0.0299(8) -0.0036(6) 0.0004(6) -0.0028(6)
C18 0.0377(10) 0.0377(10) 0.0292(8) 0.0000(7) -0.0005(7) -0.0063(8)
C19 0.0417(11) 0.0576(13) 0.0360(10) -0.0052(9) 0.0112(8) -0.0144(10)
C20 0.0383(11) 0.0614(14) 0.0468(11) -0.0105(10) 0.0080(9) -0.0222(10)
C21 0.0280(9) 0.0480(11) 0.0399(10) -0.0090(8) -0.0037(7) -0.0068(8)
C22 0.0294(8) 0.0349(9) 0.0272(8) -0.0056(7) -0.0001(6) -0.0051(7)
C23 0.0362(10) 0.0531(12) 0.0311(9) -0.0093(8) 0.0095(7) -0.0156(9)
C24 0.0304(9) 0.0537(12) 0.0227(8) 0.0023(8) -0.0024(6) -0.0173(9)
C25 0.0287(9) 0.0526(12) 0.0279(8) 0.0076(8) -0.0055(7) -0.0127(8)
C26 0.0257(9) 0.0549(12) 0.0468(11) 0.0137(9) -0.0056(8) -0.0006(8)
C27 0.0314(8) 0.0327(9) 0.0278(8) 0.0012(7) 0.0039(7) -0.0035(7)
C28 0.0524(12) 0.0421(11) 0.0331(9) 0.0072(8) 0.0018(8) -0.0023(9)
C29 0.0679(15) 0.0453(12) 0.0311(9) 0.0007(8) 0.0145(9) -0.0090(10)
C30 0.0800(19) 0.0825(19) 0.0554(14) -0.0102(13) 0.0323(14) -0.0417(16)
C31 0.0477(14) 0.117(2) 0.0526(14) -0.0173(15) 0.0151(11) -0.0406(15)
C32 0.0466(11) 0.0563(13) 0.0355(10) -0.0104(9) 0.0085(8) -0.0212(10)

loop_
_atom_type_symbol
_atom_type_description
_atom_type_scat_dispersion_real
_atom_type_scat_dispersion_imag
_atom_type_scat_source
C C 0.0033 0.0016 'International Tables Vol C Tables 4.2.6.8 and 6.1.1.4'
H H 0.0000 0.0000 'International Tables Vol C Tables 4.2.6.8 and 6.1.1.4'
Cu Cu 0.3201 1.2651 'International Tables Vol C Tables 4.2.6.8 and 6.1.1.4'
I I -0.4742 1.8119 'International Tables Vol C Tables 4.2.6.8 and 6.1.1.4'
S S 0.1246 0.1234 'International Tables Vol C Tables 4.2.6.8 and 6.1.1.4'

loop_
_geom_angle_atom_site_label_1
_geom_angle_atom_site_label_2
_geom_angle_atom_site_label_3
_geom_angle
_geom_angle_site_symmetry_1
_geom_angle_site_symmetry_3
_geom_angle_publ_flag
Cu1 I1 Cu1 65.784(8) . 7_344 ?
I1 Cu1 I1 114.215(8) . 7_344 ?
I1 Cu1 Cu1 56.553(7) 7_344 7_344 ?
I1 Cu1 Cu1 57.663(7) . 7_344 ?
S1 Cu1 I1 102.679(11) 7_334 . ?
S1 Cu1 I1 102.418(12) 7_334 7_344 ?
S1 Cu1 Cu1 113.581(14) 7_334 7_344 ?
S2 Cu1 I1 107.939(12) . 7_344 ?
S2 Cu1 I1 115.828(12) . . ?
S2 Cu1 Cu1 133.150(14) . 7_344 ?
S2 Cu1 S1 112.966(15) . 7_334 ?
C1 S1 Cu1 110.75(6) . 7_334 ?
C7 S1 Cu1 105.18(5) . 7_334 ?
C7 S1 C1 100.88(8) . . ?
C10 S2 Cu1 104.56(5) . . ?
C10 S2 C11 100.32(7) . . ?
C11 S2 Cu1 110.95(5) . . ?
S1 C1 H1 108.6 . . ?
C2 C1 S1 108.32(12) . . ?
C2 C1 H1 108.6 . . ?
C2 C1 C6 110.90(14) . . ?
C6 C1 S1 111.70(12) . . ?
C6 C1 H1 108.6 . . ?
C1 C2 H2A 109.1 . . ?
C1 C2 H2B 109.1 . . ?
H2A C2 H2B 107.8 . . ?
C3 C2 C1 112.67(14) . . ?
C3 C2 H2A 109.1 . . ?
C3 C2 H2B 109.1 . . ?
C2 C3 H3A 109.3 . . ?
C2 C3 H3B 109.3 . . ?
H3A C3 H3B 108.0 . . ?
C4 C3 C2 111.45(16) . . ?
C4 C3 H3A 109.3 . . ?
C4 C3 H3B 109.3 . . ?
C3 C4 H4A 109.4 . . ?
C3 C4 H4B 109.4 . . ?
H4A C4 H4B 108.0 . . ?
C5 C4 C3 111.10(14) . . ?
C5 C4 H4A 109.4 . . ?
C5 C4 H4B 109.4 . . ?
C4 C5 H5A 109.5 . . ?
C4 C5 H5B 109.5 . . ?
C4 C5 C6 110.89(16) . . ?
H5A C5 H5B 108.0 . . ?
C6 C5 H5A 109.5 . . ?
C6 C5 H5B 109.5 . . ?
C1 C6 H6A 109.1 . . ?
C1 C6 H6B 109.1 . . ?
C5 C6 C1 112.58(15) . . ?
C5 C6 H6A 109.1 . . ?
C5 C6 H6B 109.1 . . ?
H6A C6 H6B 107.8 . . ?
S1 C7 H7A 109.0 . . ?
S1 C7 H7B 109.0 . . ?
H7A C7 H7B 107.8 . . ?
C8 C7 S1 112.84(11) . . ?
C8 C7 H7A 109.0 . . ?
C8 C7 H7B 109.0 . . ?
C9 C8 C7 176.23(17) . . ?
C8 C9 C10 178.20(17) . . ?
S2 C10 H10A 109.2 . . ?
S2 C10 H10B 109.2 . . ?
C9 C10 S2 112.18(11) . . ?
C9 C10 H10A 109.2 . . ?
C9 C10 H10B 109.2 . . ?
H10A C10 H10B 107.9 . . ?
S2 C11 H11 108.5 . . ?
C12 C11 S2 112.14(11) . . ?
C12 C11 H11 108.5 . . ?
C12 C11 C16 112.26(13) . . ?
C16 C11 S2 106.84(11) . . ?
C16 C11 H11 108.5 . . ?
C11 C12 H12A 109.3 . . ?
C11 C12 H12B 109.3 . . ?
C11 C12 C13 111.49(14) . . ?
H12A C12 H12B 108.0 . . ?
C13 C12 H12A 109.3 . . ?
C13 C12 H12B 109.3 . . ?
C12 C13 H13A 109.4 . . ?
C12 C13 H13B 109.4 . . ?
H13A C13 H13B 108.0 . . ?
C14 C13 C12 111.16(15) . . ?
C14 C13 H13A 109.4 . . ?
C14 C13 H13B 109.4 . . ?
C13 C14 H14A 109.5 . . ?
C13 C14 H14B 109.5 . . ?
C13 C14 C15 110.83(16) . . ?
H14A C14 H14B 108.1 . . ?
C15 C14 H14A 109.5 . . ?
C15 C14 H14B 109.5 . . ?
C14 C15 H15A 109.4 . . ?
C14 C15 H15B 109.4 . . ?
C14 C15 C16 111.10(15) . . ?
H15A C15 H15B 108.0 . . ?
C16 C15 H15A 109.4 . . ?
C16 C15 H15B 109.4 . . ?
C11 C16 C15 110.85(14) . . ?
C11 C16 H16A 109.5 . . ?
C11 C16 H16B 109.5 . . ?
C15 C16 H16A 109.5 . . ?
C15 C16 H16B 109.5 . . ?
H16A C16 H16B 108.1 . . ?
Cu2 I2 Cu3 68.745(9) . . ?
I2 Cu2 I2 111.635(13) 2_454 . ?
I2 Cu2 Cu3 55.818(6) 2_454 . ?
I2 Cu2 Cu3 55.818(6) . . ?
S3 Cu2 I2 111.315(11) . 2_454 ?
S3 Cu2 I2 107.462(11) 2_454 2_454 ?
S3 Cu2 I2 107.460(11) . . ?
S3 Cu2 I2 111.314(11) 2_454 . ?
S3 Cu2 Cu3 126.193(13) . . ?
S3 Cu2 Cu3 126.194(14) 2_454 . ?
S3 Cu2 S3 107.61(3) 2_454 . ?
I2 Cu3 I2 110.874(13) 2_454 . ?
I2 Cu3 Cu2 55.437(7) . . ?
I2 Cu3 Cu2 55.436(6) 2_454 . ?
S4 Cu3 I2 107.741(12) . 2_454 ?
S4 Cu3 I2 110.774(11) . . ?
S4 Cu3 I2 110.775(11) 2_454 2_454 ?
S4 Cu3 I2 107.741(12) 2_454 . ?
S4 Cu3 Cu2 125.532(14) . . ?
S4 Cu3 Cu2 125.533(14) 2_454 . ?
S4 Cu3 S4 108.94(3) . 2_454 ?
C17 S3 Cu2 104.45(5) . . ?
C23 S3 Cu2 104.40(6) . . ?
C23 S3 C17 102.37(9) . . ?
C26 S4 Cu3 104.93(7) . . ?
C27 S4 Cu3 101.37(6) . . ?
C27 S4 C26 102.37(9) . . ?
S3 C17 H17 108.6 . . ?
C18 C17 S3 107.05(12) . . ?
C18 C17 H17 108.6 . . ?
C18 C17 C22 111.06(14) . . ?
C22 C17 S3 112.78(12) . . ?
C22 C17 H17 108.6 . . ?
C17 C18 H18A 109.6 . . ?
C17 C18 H18B 109.6 . . ?
C17 C18 C19 110.24(15) . . ?
H18A C18 H18B 108.1 . . ?
C19 C18 H18A 109.6 . . ?
C19 C18 H18B 109.6 . . ?
C18 C19 H19A 109.4 . . ?
C18 C19 H19B 109.4 . . ?
H19A C19 H19B 108.0 . . ?
C20 C19 C18 111.25(17) . . ?
C20 C19 H19A 109.4 . . ?
C20 C19 H19B 109.4 . . ?
C19 C20 H20A 109.4 . . ?
C19 C20 H20B 109.4 . . ?
H20A C20 H20B 108.0 . . ?
C21 C20 C19 110.96(17) . . ?
C21 C20 H20A 109.4 . . ?
C21 C20 H20B 109.4 . . ?
C20 C21 H21A 109.4 . . ?
C20 C21 H21B 109.4 . . ?
C20 C21 C22 111.13(17) . . ?
H21A C21 H21B 108.0 . . ?
C22 C21 H21A 109.4 . . ?
C22 C21 H21B 109.4 . . ?
C17 C22 C21 110.06(14) . . ?
C17 C22 H22A 109.6 . . ?
C17 C22 H22B 109.6 . . ?
C21 C22 H22A 109.6 . . ?
C21 C22 H22B 109.6 . . ?
H22A C22 H22B 108.2 . . ?
S3 C23 H23A 108.9 . . ?
S3 C23 H23B 108.9 . . ?
H23A C23 H23B 107.8 . . ?
C24 C23 S3 113.20(13) . . ?
C24 C23 H23A 108.9 . . ?
C24 C23 H23B 108.9 . . ?
C25 C24 C23 175.09(19) . . ?
C24 C25 C26 173.73(19) . . ?
S4 C26 H26A 109.3 . . ?
S4 C26 H26B 109.3 . . ?
C25 C26 S4 111.78(13) . . ?
C25 C26 H26A 109.3 . . ?
C25 C26 H26B 109.3 . . ?
H26A C26 H26B 107.9 . . ?
S4 C27 H27 108.2 . . ?
C28 C27 S4 114.60(13) . . ?
C28 C27 H27 108.2 . . ?
C28 C27 C32 111.05(16) . . ?
C32 C27 S4 106.48(13) . . ?
C32 C27 H27 108.2 . . ?
C27 C28 H28A 109.9 . . ?
C27 C28 H28B 109.9 . . ?
C27 C28 C29 109.05(17) . . ?
H28A C28 H28B 108.3 . . ?
C29 C28 H28A 109.9 . . ?
C29 C28 H28B 109.9 . . ?
C28 C29 H29A 109.3 . . ?
C28 C29 H29B 109.3 . . ?
H29A C29 H29B 108.0 . . ?
C30 C29 C28 111.47(19) . . ?
C30 C29 H29A 109.3 . . ?
C30 C29 H29B 109.3 . . ?
C29 C30 H30A 109.5 . . ?
C29 C30 H30B 109.5 . . ?
H30A C30 H30B 108.1 . . ?
C31 C30 C29 110.9(2) . . ?
C31 C30 H30A 109.5 . . ?
C31 C30 H30B 109.5 . . ?
C30 C31 H31A 109.1 . . ?
C30 C31 H31B 109.1 . . ?
C30 C31 C32 112.3(2) . . ?
H31A C31 H31B 107.9 . . ?
C32 C31 H31A 109.1 . . ?
C32 C31 H31B 109.1 . . ?
C27 C32 H32A 109.6 . . ?
C27 C32 H32B 109.6 . . ?
C31 C32 C27 110.38(17) . . ?
C31 C32 H32A 109.6 . . ?
C31 C32 H32B 109.6 . . ?
H32A C32 H32B 108.1 . . ?

loop_
_geom_bond_atom_site_label_1
_geom_bond_atom_site_label_2
_geom_bond_distance
_geom_bond_site_symmetry_2
_geom_bond_publ_flag
I1 Cu1 2.6322(2) . ?
I1 Cu1 2.6654(2) 7_344 ?
Cu1 Cu1 2.8770(4) 7_344 ?
Cu1 S1 2.3463(4) 7_334 ?
Cu1 S2 2.3215(4) . ?
S1 C1 1.8368(16) . ?
S1 C7 1.8246(16) . ?
S2 C10 1.8209(16) . ?
S2 C11 1.8305(15) . ?
C1 H1 1.0000 . ?
C1 C2 1.524(2) . ?
C1 C6 1.526(3) . ?
C2 H2A 0.9900 . ?
C2 H2B 0.9900 . ?
C2 C3 1.520(2) . ?
C3 H3A 0.9900 . ?
C3 H3B 0.9900 . ?
C3 C4 1.517(3) . ?
C4 H4A 0.9900 . ?
C4 H4B 0.9900 . ?
C4 C5 1.516(3) . ?
C5 H5A 0.9900 . ?
C5 H5B 0.9900 . ?
C5 C6 1.520(3) . ?
C6 H6A 0.9900 . ?
C6 H6B 0.9900 . ?
C7 H7A 0.9900 . ?
C7 H7B 0.9900 . ?
C7 C8 1.459(2) . ?
C8 C9 1.192(2) . ?
C9 C10 1.459(2) . ?
C10 H10A 0.9900 . ?
C10 H10B 0.9900 . ?
C11 H11 1.0000 . ?
C11 C12 1.522(2) . ?
C11 C16 1.523(2) . ?
C12 H12A 0.9900 . ?
C12 H12B 0.9900 . ?
C12 C13 1.527(2) . ?
C13 H13A 0.9900 . ?
C13 H13B 0.9900 . ?
C13 C14 1.518(3) . ?
C14 H14A 0.9900 . ?
C14 H14B 0.9900 . ?
C14 C15 1.519(3) . ?
C15 H15A 0.9900 . ?
C15 H15B 0.9900 . ?
C15 C16 1.532(2) . ?
C16 H16A 0.9900 . ?
C16 H16B 0.9900 . ?
I2 Cu2 2.6305(2) . ?
I2 Cu3 2.6424(2) . ?
Cu2 Cu3 2.9769(5) . ?
Cu2 S3 2.3345(5) 2_454 ?
Cu2 S3 2.3345(5) . ?
Cu3 S4 2.3527(5) 2_454 ?
Cu3 S4 2.3527(5) . ?
S3 C17 1.8250(16) . ?
S3 C23 1.824(2) . ?
S4 C26 1.831(2) . ?
S4 C27 1.8262(18) . ?
C17 H17 1.0000 . ?
C17 C18 1.522(2) . ?
C17 C22 1.523(2) . ?
C18 H18A 0.9900 . ?
C18 H18B 0.9900 . ?
C18 C19 1.529(3) . ?
C19 H19A 0.9900 . ?
C19 H19B 0.9900 . ?
C19 C20 1.522(3) . ?
C20 H20A 0.9900 . ?
C20 H20B 0.9900 . ?
C20 C21 1.517(3) . ?
C21 H21A 0.9900 . ?
C21 H21B 0.9900 . ?
C21 C22 1.525(2) . ?
C22 H22A 0.9900 . ?
C22 H22B 0.9900 . ?
C23 H23A 0.9900 . ?
C23 H23B 0.9900 . ?
C23 C24 1.453(3) . ?
C24 C25 1.185(3) . ?
C25 C26 1.448(3) . ?
C26 H26A 0.9900 . ?
C26 H26B 0.9900 . ?
C27 H27 1.0000 . ?
C27 C28 1.519(2) . ?
C27 C32 1.521(3) . ?
C28 H28A 0.9900 . ?
C28 H28B 0.9900 . ?
C28 C29 1.529(3) . ?
C29 H29A 0.9900 . ?
C29 H29B 0.9900 . ?
C29 C30 1.513(3) . ?
C30 H30A 0.9900 . ?
C30 H30B 0.9900 . ?
C30 C31 1.511(4) . ?
C31 H31A 0.9900 . ?
C31 H31B 0.9900 . ?
C31 C32 1.521(3) . ?
C32 H32A 0.9900 . ?
C32 H32B 0.9900 . ?

loop_
_geom_torsion_atom_site_label_1
_geom_torsion_atom_site_label_2
_geom_torsion_atom_site_label_3
_geom_torsion_atom_site_label_4
_geom_torsion
_geom_torsion_site_symmetry_1
_geom_torsion_site_symmetry_2
_geom_torsion_site_symmetry_3
_geom_torsion_site_symmetry_4
_geom_torsion_publ_flag
Cu1 S1 C1 C2 -59.46(11) 7_334 . . . ?
Cu1 S1 C1 C6 178.11(11) 7_334 . . . ?
Cu1 S1 C7 C8 -60.79(12) 7_334 . . . ?
Cu1 S2 C10 C9 -177.27(10) . . . . ?
Cu1 S2 C11 C12 -40.64(12) . . . . ?
Cu1 S2 C11 C16 82.76(11) . . . . ?
S1 C1 C2 C3 -71.05(16) . . . . ?
S1 C1 C6 C5 68.33(18) . . . . ?
S2 C11 C12 C13 173.65(12) . . . . ?
S2 C11 C16 C15 -176.95(13) . . . . ?
C1 S1 C7 C8 54.41(13) . . . . ?
C1 C2 C3 C4 -54.0(2) . . . . ?
C2 C1 C6 C5 -52.6(2) . . . . ?
C2 C3 C4 C5 55.9(2) . . . . ?
C3 C4 C5 C6 -56.4(2) . . . . ?
C4 C5 C6 C1 55.2(2) . . . . ?
C6 C1 C2 C3 51.87(19) . . . . ?
C7 S1 C1 C2 -170.43(11) . . . . ?
C7 S1 C1 C6 67.14(13) . . . . ?
C10 S2 C11 C12 69.45(12) . . . . ?
C10 S2 C11 C16 -167.16(11) . . . . ?
C11 S2 C10 C9 67.71(12) . . . . ?
C11 C12 C13 C14 -54.6(2) . . . . ?
C12 C11 C16 C15 -53.62(19) . . . . ?
C12 C13 C14 C15 56.8(2) . . . . ?
C13 C14 C15 C16 -57.4(2) . . . . ?
C14 C15 C16 C11 55.5(2) . . . . ?
C16 C11 C12 C13 53.35(18) . . . . ?
Cu2 S3 C17 C18 -68.98(12) . . . . ?
Cu2 S3 C17 C22 168.58(11) . . . . ?
Cu2 S3 C23 C24 -49.88(14) . . . . ?
Cu3 S4 C26 C25 -50.74(15) . . . . ?
Cu3 S4 C27 C28 160.65(13) . . . . ?
Cu3 S4 C27 C32 -76.16(14) . . . . ?
S3 C17 C18 C19 179.38(13) . . . . ?
S3 C17 C22 C21 177.82(13) . . . . ?
S4 C27 C28 C29 179.38(14) . . . . ?
S4 C27 C32 C31 177.6(2) . . . . ?
C17 S3 C23 C24 58.78(15) . . . . ?
C17 C18 C19 C20 55.9(2) . . . . ?
C18 C17 C22 C21 57.7(2) . . . . ?
C18 C19 C20 C21 -55.7(3) . . . . ?
C19 C20 C21 C22 56.3(2) . . . . ?
C20 C21 C22 C17 -57.1(2) . . . . ?
C22 C17 C18 C19 -57.1(2) . . . . ?
C23 S3 C17 C18 -177.61(12) . . . . ?
C23 S3 C17 C22 59.95(14) . . . . ?
C26 S4 C27 C28 52.40(16) . . . . ?
C26 S4 C27 C32 175.59(15) . . . . ?
C27 S4 C26 C25 54.76(16) . . . . ?
C27 C28 C29 C30 -58.2(3) . . . . ?
C28 C27 C32 C31 -57.1(3) . . . . ?
C28 C29 C30 C31 56.0(3) . . . . ?
C29 C30 C31 C32 -54.0(4) . . . . ?
C30 C31 C32 C27 54.5(3) . . . . ?
C32 C27 C28 C29 58.7(2) . . . . ?
